data_7028304
loop_
_publ_author_name
'Cosham, Samuel D.'
'Hill, Michael S.'
'Johnson, Andrew L.'
'Molloy, Kieran C.'

_publ_section_title
;
 New organo- and amidozinc derivatives of primary amines.
;
_journal_issue 2
_journal_name_full 'Dalton transactions (Cambridge, England : 2003)'
_journal_page_first 859
_journal_page_last 864
_journal_paper_doi 10.1039/c3dt52602j
_journal_volume 43
_journal_year 2014
_chemical_formula_sum 'C62 H84 N4 Si6 Zn2'
_chemical_formula_weight 1184.61
_chemical_name_systematic
;
 ?
;
_space_group_IT_number 2
_symmetry_cell_setting triclinic
_symmetry_space_group_name_Hall '-P 1'
_symmetry_space_group_name_H-M 'P -1'
_atom_sites_solution_hydrogens geom
_atom_sites_solution_primary direct
_atom_sites_solution_secondary difmap
_audit_creation_method SHELXL-97
_cell_angle_alpha 87.265(2)
_cell_angle_beta 71.794(2)
_cell_angle_gamma 73.697(2)
_cell_formula_units_Z 1
_cell_length_a 11.4310(4)
_cell_length_b 11.9430(5)
_cell_length_c 12.9460(5)
_cell_measurement_reflns_used 29835
_cell_measurement_temperature 150(2)
_cell_measurement_theta_max 26.5
_cell_measurement_theta_min 3.32
_cell_volume 1609.86(11)
_computing_cell_refinement 'HKL Scalepack (Otwinowski & Minor 1997)'
_computing_data_collection 'Kappa CCD'
_computing_data_reduction 'Denzo and Scalepak (Otwinowski & Minor, 1997)'
_computing_molecular_graphics 'ORTEP 3 for Windows (Farrugia, 1997)'
_computing_publication_material 'SHELXL-97 (Sheldrick, 1997)'
_computing_structure_refinement 'SHELXL-97 (Sheldrick, 1997)'
_computing_structure_solution 'SHELXS-86 (Sheldrick, 1986)'
_diffrn_ambient_temperature 150(2)
_diffrn_measured_fraction_theta_full 0.990
_diffrn_measured_fraction_theta_max 0.990
_diffrn_measurement_device_type 'Bruker Kappa CCD Diffractometer'
_diffrn_measurement_method 'omega and phi scans'
_diffrn_radiation_monochromator graphite
_diffrn_radiation_source 'fine-focus sealed tube'
_diffrn_radiation_type MoK\a
_diffrn_radiation_wavelength 0.71073
_diffrn_reflns_av_R_equivalents 0.0549
_diffrn_reflns_av_sigmaI/netI 0.0410
_diffrn_reflns_limit_h_max 14
_diffrn_reflns_limit_h_min -14
_diffrn_reflns_limit_k_max 14
_diffrn_reflns_limit_k_min -14
_diffrn_reflns_limit_l_max 16
_diffrn_reflns_limit_l_min -16
_diffrn_reflns_number 29835
_diffrn_reflns_theta_full 26.50
_diffrn_reflns_theta_max 26.50
_diffrn_reflns_theta_min 3.32
_diffrn_standards_decay_% 0
_diffrn_standards_interval_count 0
_diffrn_standards_interval_time 0
_diffrn_standards_number 0
_exptl_absorpt_coefficient_mu 0.896
_exptl_absorpt_correction_T_max 0.8626
_exptl_absorpt_correction_T_min 0.8273
_exptl_absorpt_correction_type multi-scan
_exptl_absorpt_process_details 'SORTAV (Blessing, 1995)'
_exptl_crystal_colour colourless
_exptl_crystal_density_diffrn 1.222
_exptl_crystal_density_method 'not measured'
_exptl_crystal_description block
_exptl_crystal_F_000 628
_exptl_crystal_size_max 0.22
_exptl_crystal_size_mid 0.20
_exptl_crystal_size_min 0.17
_refine_diff_density_max 0.327
_refine_diff_density_min -0.602
_refine_diff_density_rms 0.058
_refine_ls_extinction_method none
_refine_ls_goodness_of_fit_ref 1.048
_refine_ls_hydrogen_treatment mixed
_refine_ls_matrix_type full
_refine_ls_number_parameters 386
_refine_ls_number_reflns 6615
_refine_ls_number_restraints 0
_refine_ls_restrained_S_all 1.048
_refine_ls_R_factor_all 0.0498
_refine_ls_R_factor_gt 0.0346
_refine_ls_shift/su_max 0.001
_refine_ls_shift/su_mean 0.000
_refine_ls_structure_factor_coef Fsqd
_refine_ls_weighting_details 'calc w=1/[\s^2^(Fo^2^)+(0.0352P)^2^+0.7730P] where P=(Fo^2^+2Fc^2^)/3'
_refine_ls_weighting_scheme calc
_refine_ls_wR_factor_gt 0.0783
_refine_ls_wR_factor_ref 0.0849
_reflns_number_gt 5415
_reflns_number_total 6615
_reflns_threshold_expression >2sigma(I)
_cod_data_source_file c3dt52602j.txt
_cod_data_source_block h11alj19
_cod_depositor_comments
;
The following automatic conversions were performed:

'_symmetry_cell_setting' value 'Triclinic' changed to 'triclinic'
according to
/usr/data/users/saulius/automatic-downloads/current/RSC/lib/dictionaries/cif_core.dic
dictionary named 'cif_core.dic' version 2.4.2 from
2011-04-26.

'_exptl_absorpt_correction_type' value 'Multi-scan'
changed to 'multi-scan' according to
/usr/data/users/saulius/automatic-downloads/current/RSC/lib/dictionaries/cif_core.dic
dictionary named 'cif_core.dic' version 2.4.2 from 2011-04-26.

Automatic conversion script
Id: cif_fix_values 2281 2013-09-26 08:29:07Z andrius 
;
_cod_original_sg_symbol_H-M P-1
_cod_database_code 7028304

loop_
_symmetry_equiv_pos_as_xyz
'x, y, z'
'-x, -y, -z'

loop_
_atom_site_label
_atom_site_type_symbol
_atom_site_fract_x
_atom_site_fract_y
_atom_site_fract_z
_atom_site_U_iso_or_equiv
_atom_site_adp_type
_atom_site_occupancy
_atom_site_symmetry_multiplicity
_atom_site_calc_flag
_atom_site_refinement_flags
_atom_site_disorder_assembly
_atom_site_disorder_group
Zn1 Zn 0.50664(2) 0.07834(2) 0.414455(18) 0.02394(8) Uani 1 1 d . . .
N1 N 0.36522(16) 0.06233(16) 0.54981(15) 0.0246(4) Uani 1 1 d . . .
N10 N 0.51054(16) 0.18523(14) 0.30208(13) 0.0250(4) Uani 1 1 d . . .
Si1 Si 0.22322(5) 0.04557(5) 0.53704(4) 0.02427(13) Uani 1 1 d . . .
Si20 Si 0.48807(6) 0.33040(5) 0.32756(5) 0.02980(14) Uani 1 1 d . . .
Si10 Si 0.55473(6) 0.12223(6) 0.17380(5) 0.03127(15) Uani 1 1 d . . .
C15 C 0.0177(2) -0.1440(2) 0.76757(19) 0.0360(5) Uani 1 1 d . . .
H15 H -0.0033 -0.2157 0.7695 0.043 Uiso 1 1 calc R . .
C22 C 0.4099(3) 0.4262(2) 0.2345(2) 0.0447(6) Uani 1 1 d . . .
H22A H 0.4677 0.4113 0.1595 0.067 Uiso 1 1 calc R . .
H22B H 0.3917 0.5083 0.2563 0.067 Uiso 1 1 calc R . .
H22C H 0.3296 0.4089 0.2391 0.067 Uiso 1 1 calc R . .
C21 C 0.6410(2) 0.3684(2) 0.3120(2) 0.0447(6) Uani 1 1 d . . .
H21A H 0.6813 0.3261 0.3645 0.067 Uiso 1 1 calc R . .
H21B H 0.6221 0.4526 0.3256 0.067 Uiso 1 1 calc R . .
H21C H 0.6994 0.3463 0.2380 0.067 Uiso 1 1 calc R . .
C23 C 0.3808(2) 0.3774(2) 0.47016(19) 0.0401(6) Uani 1 1 d . . .
H23A H 0.2958 0.3680 0.4789 0.060 Uiso 1 1 calc R . .
H23B H 0.3728 0.4596 0.4841 0.060 Uiso 1 1 calc R . .
H23C H 0.4177 0.3292 0.5218 0.060 Uiso 1 1 calc R . .
C13 C 0.6072(2) -0.0404(2) 0.1796(2) 0.0414(6) Uani 1 1 d . . .
H13A H 0.6841 -0.0636 0.2028 0.062 Uiso 1 1 calc R . .
H13B H 0.6265 -0.0759 0.1073 0.062 Uiso 1 1 calc R . .
H13C H 0.5383 -0.0667 0.2317 0.062 Uiso 1 1 calc R . .
C12 C 0.4196(3) 0.1582(2) 0.1136(2) 0.0493(7) Uani 1 1 d . . .
H12A H 0.3480 0.1318 0.1612 0.074 Uiso 1 1 calc R . .
H12B H 0.4492 0.1187 0.0416 0.074 Uiso 1 1 calc R . .
H12C H 0.3912 0.2428 0.1066 0.074 Uiso 1 1 calc R . .
C11 C 0.6904(3) 0.1692(3) 0.0769(2) 0.0518(7) Uani 1 1 d . . .
H11A H 0.6622 0.2533 0.0669 0.078 Uiso 1 1 calc R . .
H11B H 0.7176 0.1267 0.0066 0.078 Uiso 1 1 calc R . .
H11C H 0.7625 0.1522 0.1063 0.078 Uiso 1 1 calc R . .
C101 C 0.12747(18) -0.00705(18) 0.66566(17) 0.0269(4) Uani 1 1 d . . .
C102 C 0.0824(2) 0.0627(2) 0.76220(17) 0.0305(5) Uani 1 1 d . . .
H102 H 0.1049 0.1336 0.7616 0.037 Uiso 1 1 calc R . .
C103 C 0.0063(2) 0.0305(2) 0.85775(18) 0.0349(5) Uani 1 1 d . . .
H103 H -0.0238 0.0796 0.9217 0.042 Uiso 1 1 calc R . .
C104 C -0.0261(2) -0.0733(2) 0.86048(19) 0.0377(6) Uani 1 1 d . . .
H104 H -0.0784 -0.0955 0.9262 0.045 Uiso 1 1 calc R . .
C105 C 0.0928(2) -0.1106(2) 0.67087(18) 0.0314(5) Uani 1 1 d . . .
H105 H 0.1210 -0.1595 0.6070 0.038 Uiso 1 1 calc R . .
C106 C 0.27829(18) -0.06547(18) 0.42170(16) 0.0261(4) Uani 1 1 d . . .
C107 C 0.3621(2) -0.17586(19) 0.42552(18) 0.0314(5) Uani 1 1 d . . .
H107 H 0.3883 -0.1947 0.4885 0.038 Uiso 1 1 calc R . .
C108 C 0.4075(2) -0.2582(2) 0.3397(2) 0.0371(5) Uani 1 1 d . . .
H108 H 0.4640 -0.3322 0.3444 0.045 Uiso 1 1 calc R . .
C109 C 0.3704(2) -0.2324(2) 0.24740(19) 0.0378(5) Uani 1 1 d . . .
H109 H 0.4026 -0.2879 0.1879 0.045 Uiso 1 1 calc R . .
C110 C 0.2863(2) -0.1254(2) 0.24229(19) 0.0382(5) Uani 1 1 d . . .
H110 H 0.2591 -0.1079 0.1796 0.046 Uiso 1 1 calc R . .
C111 C 0.2412(2) -0.0432(2) 0.32802(18) 0.0319(5) Uani 1 1 d . . .
H111 H 0.1836 0.0301 0.3229 0.038 Uiso 1 1 calc R . .
C112 C 0.11726(19) 0.18408(18) 0.50278(17) 0.0268(4) Uani 1 1 d . . .
C113 C 0.1628(2) 0.2445(2) 0.41018(19) 0.0331(5) Uani 1 1 d . . .
H113 H 0.2499 0.2174 0.3664 0.040 Uiso 1 1 calc R . .
C114 C 0.0830(2) 0.3432(2) 0.3813(2) 0.0384(6) Uani 1 1 d . . .
H114 H 0.1155 0.3820 0.3175 0.046 Uiso 1 1 calc R . .
C115 C -0.0438(2) 0.3852(2) 0.4451(2) 0.0393(6) Uani 1 1 d . . .
H115 H -0.0982 0.4531 0.4258 0.047 Uiso 1 1 calc R . .
C116 C -0.0905(2) 0.3278(2) 0.5370(2) 0.0373(5) Uani 1 1 d . . .
H116 H -0.1772 0.3566 0.5813 0.045 Uiso 1 1 calc R . .
C117 C -0.0113(2) 0.2281(2) 0.56514(18) 0.0326(5) Uani 1 1 d . . .
H117 H -0.0453 0.1890 0.6282 0.039 Uiso 1 1 calc R . .
C1S C -0.0215(4) 0.3697(4) 0.8818(4) 0.0564(15) Uani 0.694(8) 1 d PG A -1
C2S C 0.0738(5) 0.3827(5) 0.7882(3) 0.068(2) Uani 0.694(8) 1 d PG A -1
H2S H 0.0548 0.3994 0.7217 0.082 Uiso 0.694(8) 1 calc PR A -1
C3S C 0.1968(5) 0.3714(5) 0.7917(4) 0.086(3) Uani 0.694(8) 1 d PG A -1
H3S H 0.2619 0.3803 0.7277 0.103 Uiso 0.694(8) 1 calc PR A -1
C4S C 0.2246(5) 0.3470(5) 0.8889(5) 0.088(2) Uani 0.694(8) 1 d PG A -1
H4S H 0.3087 0.3392 0.8914 0.106 Uiso 0.694(8) 1 calc PR A -1
C5S C 0.1294(6) 0.3339(4) 0.9826(3) 0.074(2) Uani 0.694(8) 1 d PG A -1
H5S H 0.1484 0.3172 1.0490 0.089 Uiso 0.694(8) 1 calc PR A -1
C6S C 0.0063(5) 0.3452(4) 0.9790(3) 0.053(2) Uani 0.694(8) 1 d PG A -1
H6S H -0.0588 0.3363 1.0430 0.064 Uiso 0.694(8) 1 calc PR A -1
C7S C -0.1495(7) 0.3801(6) 0.8766(6) 0.091(2) Uani 0.694(8) 1 d P A -1
H7S1 H -0.1554 0.4088 0.8057 0.136 Uiso 0.694(8) 1 calc PR A -1
H7S2 H -0.2131 0.4351 0.9345 0.136 Uiso 0.694(8) 1 calc PR A -1
H7S3 H -0.1661 0.3035 0.8861 0.136 Uiso 0.694(8) 1 calc PR A -1
C21S C 0.1566(9) 0.3752(8) 0.8892(7) 0.057(3) Uani 0.306(8) 1 d PG A -2
C22S C 0.1359(11) 0.3938(9) 0.7887(6) 0.063(5) Uani 0.306(8) 1 d PG A -2
H22S H 0.2000 0.4110 0.7283 0.075 Uiso 0.306(8) 1 calc PR A -2
C23S C 0.0212(13) 0.3873(11) 0.7767(9) 0.099(8) Uani 0.306(8) 1 d PG A -2
H23S H 0.0071 0.4001 0.7081 0.118 Uiso 0.306(8) 1 calc PR A -2
C24S C -0.0726(10) 0.3622(10) 0.8652(13) 0.110(9) Uani 0.306(8) 1 d PG A -2
H24S H -0.1509 0.3578 0.8569 0.131 Uiso 0.306(8) 1 calc PR A -2
C25S C -0.0519(10) 0.3436(9) 0.9656(10) 0.075(5) Uani 0.306(8) 1 d PG A -2
H25S H -0.1160 0.3264 1.0260 0.090 Uiso 0.306(8) 1 calc PR A -2
C26S C 0.0628(12) 0.3500(8) 0.9776(6) 0.059(5) Uani 0.306(8) 1 d PG A -2
H26S H 0.0769 0.3373 1.0463 0.071 Uiso 0.306(8) 1 calc PR A -2
C27S C 0.2804(12) 0.3811(12) 0.9060(11) 0.073(4) Uani 0.306(8) 1 d P A -2
H27A H 0.3494 0.3112 0.8721 0.110 Uiso 0.306(8) 1 calc PR A -2
H27B H 0.2689 0.3852 0.9841 0.110 Uiso 0.306(8) 1 calc PR A -2
H27C H 0.3028 0.4507 0.8726 0.110 Uiso 0.306(8) 1 calc PR A -2
H1 H 0.352(2) 0.111(2) 0.5914(19) 0.028(7) Uiso 1 1 d . . .

loop_
_atom_site_aniso_label
_atom_site_aniso_U_11
_atom_site_aniso_U_22
_atom_site_aniso_U_33
_atom_site_aniso_U_23
_atom_site_aniso_U_13
_atom_site_aniso_U_12
Zn1 0.02375(13) 0.02353(14) 0.02329(13) 0.00416(9) -0.00685(10) -0.00574(9)
N1 0.0242(9) 0.0236(10) 0.0231(9) 0.0000(8) -0.0053(7) -0.0044(7)
N10 0.0280(9) 0.0233(9) 0.0214(8) 0.0042(7) -0.0060(7) -0.0061(7)
Si1 0.0205(3) 0.0246(3) 0.0244(3) 0.0017(2) -0.0051(2) -0.0034(2)
Si20 0.0331(3) 0.0225(3) 0.0330(3) 0.0036(2) -0.0114(3) -0.0057(2)
Si10 0.0330(3) 0.0341(3) 0.0230(3) -0.0003(2) -0.0082(3) -0.0039(3)
C15 0.0344(12) 0.0364(13) 0.0406(13) 0.0109(10) -0.0133(11) -0.0149(10)
C22 0.0538(15) 0.0294(13) 0.0517(15) 0.0117(11) -0.0223(13) -0.0078(11)
C21 0.0472(15) 0.0351(14) 0.0560(16) 0.0057(12) -0.0174(13) -0.0172(11)
C23 0.0399(13) 0.0343(13) 0.0413(14) -0.0086(11) -0.0139(11) -0.0002(10)
C13 0.0466(14) 0.0363(14) 0.0391(13) -0.0104(10) -0.0171(11) -0.0018(11)
C12 0.0568(16) 0.0509(16) 0.0433(15) -0.0029(12) -0.0273(13) -0.0060(13)
C11 0.0472(15) 0.0661(19) 0.0279(13) 0.0029(12) 0.0026(11) -0.0101(13)
C101 0.0208(10) 0.0301(11) 0.0285(11) 0.0057(9) -0.0083(9) -0.0050(8)
C102 0.0278(11) 0.0323(12) 0.0305(11) 0.0022(9) -0.0085(9) -0.0078(9)
C103 0.0326(12) 0.0417(14) 0.0259(11) 0.0002(10) -0.0057(10) -0.0071(10)
C104 0.0283(11) 0.0501(15) 0.0316(12) 0.0117(11) -0.0050(10) -0.0126(10)
C105 0.0285(11) 0.0328(12) 0.0315(11) 0.0012(9) -0.0091(9) -0.0068(9)
C106 0.0212(10) 0.0285(11) 0.0267(10) -0.0005(8) -0.0054(8) -0.0059(8)
C107 0.0328(11) 0.0298(12) 0.0328(12) 0.0017(9) -0.0129(10) -0.0076(9)
C108 0.0365(12) 0.0282(12) 0.0446(14) -0.0028(10) -0.0132(11) -0.0047(10)
C109 0.0401(13) 0.0372(13) 0.0350(12) -0.0095(10) -0.0080(11) -0.0113(10)
C110 0.0398(13) 0.0457(15) 0.0322(12) 0.0000(10) -0.0157(11) -0.0119(11)
C111 0.0288(11) 0.0327(12) 0.0334(12) 0.0024(9) -0.0114(10) -0.0058(9)
C112 0.0232(10) 0.0258(11) 0.0315(11) -0.0007(9) -0.0106(9) -0.0042(8)
C113 0.0248(11) 0.0319(12) 0.0383(12) 0.0040(10) -0.0069(10) -0.0046(9)
C114 0.0345(12) 0.0323(13) 0.0462(14) 0.0104(11) -0.0120(11) -0.0078(10)
C115 0.0332(12) 0.0287(12) 0.0540(15) 0.0051(11) -0.0178(11) -0.0014(10)
C116 0.0217(11) 0.0355(13) 0.0478(14) -0.0030(11) -0.0078(10) 0.0003(9)
C117 0.0249(11) 0.0337(12) 0.0358(12) 0.0025(10) -0.0066(10) -0.0064(9)
C1S 0.064(4) 0.034(2) 0.072(4) 0.013(2) -0.026(3) -0.012(2)
C2S 0.095(6) 0.049(3) 0.057(4) 0.010(3) -0.004(4) -0.037(4)
C3S 0.094(6) 0.069(5) 0.077(5) -0.008(3) 0.011(4) -0.037(5)
C4S 0.064(5) 0.052(4) 0.140(7) -0.009(4) -0.018(5) -0.016(3)
C5S 0.071(5) 0.048(3) 0.095(4) 0.012(3) -0.019(4) -0.012(3)
C6S 0.046(5) 0.049(3) 0.059(3) 0.015(2) -0.012(3) -0.009(3)
C7S 0.083(5) 0.075(4) 0.125(5) 0.029(4) -0.049(4) -0.025(4)
C21S 0.067(8) 0.023(5) 0.066(8) -0.006(4) -0.020(6) 0.012(5)
C22S 0.066(12) 0.041(7) 0.064(9) 0.009(6) -0.003(7) -0.011(7)
C23S 0.16(2) 0.030(7) 0.146(17) 0.018(8) -0.101(16) -0.029(9)
C24S 0.061(11) 0.039(7) 0.25(3) -0.012(11) -0.074(15) -0.022(8)
C25S 0.071(12) 0.063(8) 0.091(11) 0.004(7) -0.023(8) -0.022(8)
C26S 0.041(11) 0.048(7) 0.071(8) 0.006(6) 0.010(7) -0.016(7)
C27S 0.071(9) 0.060(8) 0.077(8) 0.002(6) -0.020(7) 0.000(6)

loop_
_atom_type_symbol
_atom_type_description
_atom_type_scat_dispersion_real
_atom_type_scat_dispersion_imag
_atom_type_scat_source
C C 0.0033 0.0016 'International Tables Vol C Tables 4.2.6.8 and 6.1.1.4'
H H 0.0000 0.0000 'International Tables Vol C Tables 4.2.6.8 and 6.1.1.4'
N N 0.0061 0.0033 'International Tables Vol C Tables 4.2.6.8 and 6.1.1.4'
Si Si 0.0817 0.0704 'International Tables Vol C Tables 4.2.6.8 and 6.1.1.4'
Zn Zn 0.2839 1.4301 'International Tables Vol C Tables 4.2.6.8 and 6.1.1.4'

loop_
_geom_angle_atom_site_label_1
_geom_angle_atom_site_label_2
_geom_angle_atom_site_label_3
_geom_angle
_geom_angle_site_symmetry_1
_geom_angle_site_symmetry_3
N10 Zn1 N1 132.27(7) . .
N10 Zn1 N1 135.94(7) . 2_656
N1 Zn1 N1 91.79(7) . 2_656
N10 Zn1 Zn1 178.37(5) . 2_656
N1 Zn1 Zn1 46.10(5) . 2_656
N1 Zn1 Zn1 45.69(5) 2_656 2_656
Si1 N1 Zn1 119.30(10) . .
Si1 N1 Zn1 119.18(10) . 2_656
Zn1 N1 Zn1 88.21(7) . 2_656
Si1 N1 H1 111.3(18) . .
Zn1 N1 H1 109.6(18) . .
Zn1 N1 H1 106.9(18) 2_656 .
Si20 N10 Si10 123.96(10) . .
Si20 N10 Zn1 121.17(9) . .
Si10 N10 Zn1 114.52(9) . .
N1 Si1 C101 111.04(9) . .
N1 Si1 C106 104.29(9) . .
C101 Si1 C106 111.15(10) . .
N1 Si1 C112 113.30(9) . .
C101 Si1 C112 107.84(9) . .
C106 Si1 C112 109.24(9) . .
N10 Si20 C21 113.41(10) . .
N10 Si20 C22 112.32(10) . .
C21 Si20 C22 106.36(12) . .
N10 Si20 C23 110.90(10) . .
C21 Si20 C23 106.86(12) . .
C22 Si20 C23 106.58(11) . .
N10 Si10 C13 109.80(10) . .
N10 Si10 C11 111.79(11) . .
C13 Si10 C11 108.07(13) . .
N10 Si10 C12 112.78(10) . .
C13 Si10 C12 106.75(12) . .
C11 Si10 C12 107.41(13) . .
C104 C15 C105 120.1(2) . .
C104 C15 H15 119.9 . .
C105 C15 H15 119.9 . .
Si20 C22 H22A 109.5 . .
Si20 C22 H22B 109.5 . .
H22A C22 H22B 109.5 . .
Si20 C22 H22C 109.5 . .
H22A C22 H22C 109.5 . .
H22B C22 H22C 109.5 . .
Si20 C21 H21A 109.5 . .
Si20 C21 H21B 109.5 . .
H21A C21 H21B 109.5 . .
Si20 C21 H21C 109.5 . .
H21A C21 H21C 109.5 . .
H21B C21 H21C 109.5 . .
Si20 C23 H23A 109.5 . .
Si20 C23 H23B 109.5 . .
H23A C23 H23B 109.5 . .
Si20 C23 H23C 109.5 . .
H23A C23 H23C 109.5 . .
H23B C23 H23C 109.5 . .
Si10 C13 H13A 109.5 . .
Si10 C13 H13B 109.5 . .
H13A C13 H13B 109.5 . .
Si10 C13 H13C 109.5 . .
H13A C13 H13C 109.5 . .
H13B C13 H13C 109.5 . .
Si10 C12 H12A 109.5 . .
Si10 C12 H12B 109.5 . .
H12A C12 H12B 109.5 . .
Si10 C12 H12C 109.5 . .
H12A C12 H12C 109.5 . .
H12B C12 H12C 109.5 . .
Si10 C11 H11A 109.5 . .
Si10 C11 H11B 109.5 . .
H11A C11 H11B 109.5 . .
Si10 C11 H11C 109.5 . .
H11A C11 H11C 109.5 . .
H11B C11 H11C 109.5 . .
C105 C101 C102 117.10(19) . .
C105 C101 Si1 123.56(17) . .
C102 C101 Si1 119.29(16) . .
C103 C102 C101 121.5(2) . .
C103 C102 H102 119.3 . .
C101 C102 H102 119.3 . .
C102 C103 C104 120.1(2) . .
C102 C103 H103 120.0 . .
C104 C103 H103 120.0 . .
C15 C104 C103 119.7(2) . .
C15 C104 H104 120.1 . .
C103 C104 H104 120.1 . .
C15 C105 C101 121.5(2) . .
C15 C105 H105 119.3 . .
C101 C105 H105 119.3 . .
C111 C106 C107 116.69(19) . .
C111 C106 Si1 122.68(16) . .
C107 C106 Si1 120.62(16) . .
C108 C107 C106 121.7(2) . .
C108 C107 H107 119.1 . .
C106 C107 H107 119.1 . .
C109 C108 C107 120.0(2) . .
C109 C108 H108 120.0 . .
C107 C108 H108 120.0 . .
C110 C109 C108 119.5(2) . .
C110 C109 H109 120.3 . .
C108 C109 H109 120.3 . .
C109 C110 C111 120.4(2) . .
C109 C110 H110 119.8 . .
C111 C110 H110 119.8 . .
C110 C111 C106 121.7(2) . .
C110 C111 H111 119.2 . .
C106 C111 H111 119.2 . .
C117 C112 C113 117.14(19) . .
C117 C112 Si1 121.70(16) . .
C113 C112 Si1 121.09(15) . .
C114 C113 C112 121.3(2) . .
C114 C113 H113 119.4 . .
C112 C113 H113 119.4 . .
C115 C114 C113 120.2(2) . .
C115 C114 H114 119.9 . .
C113 C114 H114 119.9 . .
C116 C115 C114 119.5(2) . .
C116 C115 H115 120.2 . .
C114 C115 H115 120.2 . .
C115 C116 C117 120.3(2) . .
C115 C116 H116 119.8 . .
C117 C116 H116 119.8 . .
C116 C117 C112 121.5(2) . .
C116 C117 H117 119.3 . .
C112 C117 H117 119.3 . .
C2S C1S C6S 120.0 . .
C2S C1S C7S 119.4(4) . .
C6S C1S C7S 120.6(4) . .
C3S C2S C1S 120.0 . .
C3S C2S H2S 120.0 . .
C1S C2S H2S 120.0 . .
C2S C3S C4S 120.0 . .
C2S C3S H3S 120.0 . .
C4S C3S H3S 120.0 . .
C5S C4S C3S 120.0 . .
C5S C4S H4S 120.0 . .
C3S C4S H4S 120.0 . .
C6S C5S C4S 120.0 . .
C6S C5S H5S 120.0 . .
C4S C5S H5S 120.0 . .
C5S C6S C1S 120.0 . .
C5S C6S H6S 120.0 . .
C1S C6S H6S 120.0 . .
C22S C21S C26S 120.0 . .
C22S C21S C27S 121.8(8) . .
C26S C21S C27S 118.2(8) . .
C23S C22S C21S 120.0 . .
C23S C22S H22S 120.0 . .
C21S C22S H22S 120.0 . .
C22S C23S C24S 120.0 . .
C22S C23S H23S 120.0 . .
C24S C23S H23S 120.0 . .
C25S C24S C23S 120.0 . .
C25S C24S H24S 120.0 . .
C23S C24S H24S 120.0 . .
C24S C25S C26S 120.0 . .
C24S C25S H25S 120.0 . .
C26S C25S H25S 120.0 . .
C25S C26S C21S 120.0 . .
C25S C26S H26S 120.0 . .
C21S C26S H26S 120.0 . .
C21S C27S H27A 109.5 . .
C21S C27S H27B 109.5 . .
H27A C27S H27B 109.5 . .
C21S C27S H27C 109.5 . .
H27A C27S H27C 109.5 . .
H27B C27S H27C 109.5 . .

loop_
_geom_bond_atom_site_label_1
_geom_bond_atom_site_label_2
_geom_bond_distance
_geom_bond_site_symmetry_2
Zn1 N10 1.8873(16) .
Zn1 N1 2.0228(17) .
Zn1 N1 2.0371(17) 2_656
Zn1 Zn1 2.8257(5) 2_656
N1 Si1 1.7480(18) .
N1 Zn1 2.0371(17) 2_656
N1 H1 0.76(2) .
N10 Si20 1.7124(18) .
N10 Si10 1.7208(17) .
Si1 C101 1.874(2) .
Si1 C106 1.875(2) .
Si1 C112 1.882(2) .
Si20 C21 1.876(3) .
Si20 C22 1.877(2) .
Si20 C23 1.878(2) .
Si10 C13 1.870(2) .
Si10 C11 1.871(3) .
Si10 C12 1.877(3) .
C15 C104 1.376(3) .
C15 C105 1.391(3) .
C15 H15 0.9500 .
C22 H22A 0.9800 .
C22 H22B 0.9800 .
C22 H22C 0.9800 .
C21 H21A 0.9800 .
C21 H21B 0.9800 .
C21 H21C 0.9800 .
C23 H23A 0.9800 .
C23 H23B 0.9800 .
C23 H23C 0.9800 .
C13 H13A 0.9800 .
C13 H13B 0.9800 .
C13 H13C 0.9800 .
C12 H12A 0.9800 .
C12 H12B 0.9800 .
C12 H12C 0.9800 .
C11 H11A 0.9800 .
C11 H11B 0.9800 .
C11 H11C 0.9800 .
C101 C105 1.393(3) .
C101 C102 1.406(3) .
C102 C103 1.380(3) .
C102 H102 0.9500 .
C103 C104 1.387(3) .
C103 H103 0.9500 .
C104 H104 0.9500 .
C105 H105 0.9500 .
C106 C111 1.396(3) .
C106 C107 1.404(3) .
C107 C108 1.388(3) .
C107 H107 0.9500 .
C108 C109 1.382(3) .
C108 H108 0.9500 .
C109 C110 1.380(3) .
C109 H109 0.9500 .
C110 C111 1.387(3) .
C110 H110 0.9500 .
C111 H111 0.9500 .
C112 C117 1.398(3) .
C112 C113 1.403(3) .
C113 C114 1.388(3) .
C113 H113 0.9500 .
C114 C115 1.385(3) .
C114 H114 0.9500 .
C115 C116 1.378(3) .
C115 H115 0.9500 .
C116 C117 1.388(3) .
C116 H116 0.9500 .
C117 H117 0.9500 .
C1S C2S 1.3900 .
C1S C6S 1.3900 .
C1S C7S 1.456(8) .
C2S C3S 1.3900 .
C2S H2S 0.9500 .
C3S C4S 1.3900 .
C3S H3S 0.9500 .
C4S C5S 1.3900 .
C4S H4S 0.9500 .
C5S C6S 1.3900 .
C5S H5S 0.9500 .
C6S H6S 0.9500 .
C7S H7S1 0.9800 .
C7S H7S2 0.9800 .
C7S H7S3 0.9800 .
C21S C22S 1.3900 .
C21S C26S 1.3900 .
C21S C27S 1.518(17) .
C22S C23S 1.3900 .
C22S H22S 0.9500 .
C23S C24S 1.3900 .
C23S H23S 0.9500 .
C24S C25S 1.3900 .
C24S H24S 0.9500 .
C25S C26S 1.3900 .
C25S H25S 0.9500 .
C26S H26S 0.9500 .
C27S H27A 0.9800 .
C27S H27B 0.9800 .
C27S H27C 0.9800 .
